data_7039630
loop_
_publ_author_name
'Lam, Jolie'
'G\"unther, Benjamin A R'
'Farrell, Jeffrey M.'
'Eisenberger, Patrick'
'Bestvater, Brian P.'
'Newman, Paul D.'
'Melen, Rebecca L.'
'Crudden, Cathleen M.'
'Stephan, Douglas W.'

_publ_section_title
;
 Chiral carbene-borane adducts: precursors for borenium catalysts for
 asymmetric FLP hydrogenations.
;
_journal_issue 39
_journal_name_full 'Dalton transactions (Cambridge, England : 2003)'
_journal_page_first 15303
_journal_paper_doi 10.1039/c6dt02202b
_journal_volume 45
_journal_year 2016
_chemical_absolute_configuration unk
_chemical_formula_moiety 'C21 H38 B N2, B C24 F20'
_chemical_formula_sum 'C45 H38 B2 F20 N2'
_chemical_formula_weight 1008.43
_space_group_crystal_system triclinic
_space_group_IT_number 1
_space_group_name_Hall 'P 1'
_space_group_name_H-M_alt 'P 1'
_symmetry_Int_Tables_number 1
_symmetry_space_group_name_Hall 'P 1'
_symmetry_space_group_name_H-M 'P 1'
_audit_creation_date 2016-01-11
_audit_creation_method
;
Olex2 1.2
(compiled 2015.09.30 svn.r3233 for OlexSys, GUI svn.r5103)
;
_audit_update_record
;
2016-05-26 deposited with the CCDC.
2016-06-23 downloaded from the CCDC.
;
_cell_angle_alpha 103.359(5)
_cell_angle_beta 99.814(5)
_cell_angle_gamma 111.620(5)
_cell_formula_units_Z 2
_cell_length_a 12.4169(13)
_cell_length_b 12.4961(14)
_cell_length_c 15.9381(17)
_cell_measurement_reflns_used 9133
_cell_measurement_temperature 150(2)
_cell_measurement_theta_max 27.47
_cell_measurement_theta_min 2.36
_cell_volume 2145.7(4)
_computing_cell_refinement 'SAINT v8.34A (Bruker, 2013)'
_computing_data_reduction 'SAINT v8.34A (Bruker, 2013)'
_computing_molecular_graphics 'Olex2 (Dolomanov et al., 2009)'
_computing_publication_material 'Olex2 (Dolomanov et al., 2009)'
_computing_structure_refinement 'olex2.refine (Bourhis et al., 2015)'
_computing_structure_solution 'olex2.solve (Bourhis et al., 2015)'
_diffrn_ambient_temperature 149.93
_diffrn_measured_fraction_theta_full 0.9172
_diffrn_measured_fraction_theta_max 0.8918
_diffrn_measurement_device_type 'Bruker APEX-II CCD'
_diffrn_measurement_method '\f and \w scans'
_diffrn_radiation_type 'Mo K\a'
_diffrn_radiation_wavelength 0.71073
_diffrn_reflns_av_R_equivalents 0.0305
_diffrn_reflns_av_unetI/netI 0.0432
_diffrn_reflns_limit_h_max 16
_diffrn_reflns_limit_h_min -16
_diffrn_reflns_limit_k_max 16
_diffrn_reflns_limit_k_min -16
_diffrn_reflns_limit_l_max 20
_diffrn_reflns_limit_l_min -20
_diffrn_reflns_number 41777
_diffrn_reflns_theta_full 26.0000
_diffrn_reflns_theta_max 27.53
_diffrn_reflns_theta_min 1.37
_diffrn_standards_number 0
_exptl_absorpt_coefficient_mu 0.151
_exptl_absorpt_correction_T_max 0.7456
_exptl_absorpt_correction_T_min 0.6810
_exptl_absorpt_correction_type multi-scan
_exptl_absorpt_process_details
;
SADABS-2014/5 (Bruker,2014/5) was used for absorption correction.
wR2(int) was 0.0679 before and 0.0495 after correction.
The Ratio of minimum to maximum transmission is 0.9134.
The \l/2 correction factor is 0.00150.
;
_exptl_crystal_density_diffrn 1.5607
_exptl_crystal_description block
_exptl_crystal_F_000 1024.9307
_refine_diff_density_max 0.3017
_refine_diff_density_min -0.2798
_refine_diff_density_rms 0.0604
_refine_ls_abs_structure_details 'Flack, H. D. (1983). Acta Cryst. A39, 876-881.'
_refine_ls_abs_structure_Flack 0.2(4)
_refine_ls_d_res_high 0.7690
_refine_ls_d_res_low 14.8749
_refine_ls_goodness_of_fit_ref 1.0425
_refine_ls_hydrogen_treatment mixed
_refine_ls_matrix_type full
_refine_ls_number_constraints 112
_refine_ls_number_parameters 1252
_refine_ls_number_reflns 17623
_refine_ls_number_restraints 0
_refine_ls_restrained_S_all 1.0425
_refine_ls_R_factor_all 0.0585
_refine_ls_R_factor_gt 0.0386
_refine_ls_shift/su_max 0.0002
_refine_ls_shift/su_mean 0.0000
_refine_ls_structure_factor_coef Fsqd
_refine_ls_weighting_details 'w=1/[\s^2^(Fo^2^)+(0.0635P)^2^] where P=(Fo^2^+2Fc^2^)/3'
_refine_ls_weighting_scheme calc
_refine_ls_wR_factor_gt 0.0950
_refine_ls_wR_factor_ref 0.1100
_reflns_Friedel_coverage 0.813
_reflns_limit_h_max 16
_reflns_limit_h_min -16
_reflns_limit_k_max 16
_reflns_limit_k_min -16
_reflns_limit_l_max 20
_reflns_limit_l_min -20
_reflns_number_gt 13697
_reflns_number_total 17623
_reflns_threshold_expression I>=2u(I)
_cod_data_source_file c6dt02202b2.cif
_cod_data_source_block BG002_0m
_cod_depositor_comments 'Adding full bibliography for 7039626--7039633.cif.'
_cod_original_sg_symbol_Hall ' P 1'
_cod_database_code 7039630
_olex2_refinement_description
;
1. Fixed Uiso
 At 1.2 times of:
  All C(H) groups, All C(H,H) groups
 At 1.5 times of:
  All C(H,H,H) groups
2.a Ternary CH refined with riding coordinates:
 C54(H54), C62(H62), C66(H66), C78(H78), C140(H140), C148(H148)
2.b Secondary CH2 refined with riding coordinates:
 C50(H50a,H50b), C52(H52a,H52b), C55(H55a,H55b), C57(H57a,H57b), C63(H63a,
 H63b), C64(H64a,H64b), C65(H65a,H65b), C67(H67a,H67b), C68(H68a,H68b),
 C69(H69a,H69b), C71(H71a,H71b), C73(H73a,H73b), C76(H76a,H76b), C79(H79a,H79b),
  C141(H14a,H14b), C143(H14c,H14d), C144(H14e,H14f), C145(H14g,H14h), C146(H14i,
 H14j), C147(H14k,H14l)
2.c Idealised Me refined as rotating group:
 C1aa(H1aa,H1ab,H1ac), C51(H51a,H51b,H51c), C53(H53a,H53b,H53c), C56(H56a,H56b,
 H56c), C60(H60a,H60b,H60c), C31(H31a,H31b,H31c), C72(H72a,H72b,H72c), C74(H74a,
 H74b,H74c), C80(H80a,H80b,H80c), C139(H13a,H13b,H13c)
;
_olex2_submission_special_instructions 'No special instructions were received'

loop_
_space_group_symop_id
_space_group_symop_operation_xyz
1 x,y,z

loop_
_atom_site_label
_atom_site_type_symbol
_atom_site_fract_x
_atom_site_fract_y
_atom_site_fract_z
_atom_site_U_iso_or_equiv
_atom_site_adp_type
_atom_site_occupancy
_atom_site_refinement_flags_posn
N1 N 0.3829(2) 0.9417(2) 0.16091(16) 0.0294(5) Uani 1.000000 .
N2 N 0.3397(2) 0.80256(19) 0.23776(15) 0.0280(5) Uani 1.000000 .
C1aa C 0.3163(3) 1.1102(3) 0.1834(2) 0.0490(8) Uani 1.000000 .
H1aa H 0.3895(6) 1.1630(13) 0.1723(14) 0.0735(12) Uiso 1.000000 GR
H1ab H 0.2521(14) 1.0656(3) 0.1265(8) 0.0735(12) Uiso 1.000000 GR
H1ac H 0.290(2) 1.1599(14) 0.2252(7) 0.0735(12) Uiso 1.000000 GR
C49 C 0.3806(2) 0.8384(2) 0.17297(19) 0.0263(6) Uani 1.000000 .
C50 C 0.4520(3) 0.9910(2) 0.1018(2) 0.0357(7) Uani 1.000000 .
H50a H 0.5106(3) 1.0759(2) 0.1360(2) 0.0428(9) Uiso 1.000000 R
H50b H 0.4990(3) 0.9439(2) 0.0867(2) 0.0428(9) Uiso 1.000000 R
C51 C 0.3799(3) 0.9903(3) 0.0155(2) 0.0469(9) Uani 1.000000 .
H51a H 0.4297(7) 1.001(2) -0.0261(6) 0.0704(13) Uiso 1.000000 GR
H51b H 0.3084(11) 0.9124(8) -0.0117(8) 0.0704(13) Uiso 1.000000 GR
H51c H 0.3546(18) 1.0566(13) 0.0281(3) 0.0704(13) Uiso 1.000000 GR
C52 C 0.3412(3) 0.6922(2) 0.2549(2) 0.0351(7) Uani 1.000000 .
H52a H 0.2625(3) 0.6443(2) 0.2632(2) 0.0421(8) Uiso 1.000000 R
H52b H 0.3515(3) 0.6417(2) 0.2018(2) 0.0421(8) Uiso 1.000000 R
C53 C 0.4418(3) 0.7206(3) 0.3376(2) 0.0495(9) Uani 1.000000 .
H53a H 0.5188(4) 0.7768(16) 0.3334(7) 0.0743(14) Uiso 1.000000 GR
H53b H 0.4245(10) 0.7580(18) 0.3917(3) 0.0743(14) Uiso 1.000000 GR
H53c H 0.4470(13) 0.6452(4) 0.3409(8) 0.0743(14) Uiso 1.000000 GR
C54 C 0.2993(3) 0.8776(2) 0.30013(19) 0.0346(7) Uani 1.000000 .
H54 H 0.2473(3) 0.8293(2) 0.33174(19) 0.0416(8) Uiso 1.000000 R
C55 C 0.4092(3) 0.9886(3) 0.3664(2) 0.0460(8) Uani 1.000000 .
H55a H 0.3894(3) 1.0215(3) 0.4215(2) 0.0552(9) Uiso 1.000000 R
H55b H 0.4775(3) 0.9676(3) 0.3835(2) 0.0552(9) Uiso 1.000000 R
C56 C 0.1782(3) 1.0009(3) 0.3043(2) 0.0443(7) Uani 1.000000 .
H56a H 0.2432(3) 1.0678(12) 0.3543(8) 0.0665(11) Uiso 1.000000 GR
H56b H 0.1342(16) 1.0337(16) 0.2684(4) 0.0665(11) Uiso 1.000000 GR
H56c H 0.1227(15) 0.9454(5) 0.3281(12) 0.0665(11) Uiso 1.000000 GR
C57 C 0.4404(3) 1.0816(3) 0.3143(2) 0.0420(7) Uani 1.000000 .
H57a H 0.4393(3) 1.1584(3) 0.3476(2) 0.0504(9) Uiso 1.000000 R
H57b H 0.5213(3) 1.0996(3) 0.3052(2) 0.0504(9) Uiso 1.000000 R
C58 C 0.3425(3) 1.0204(2) 0.2241(2) 0.0336(7) Uani 1.000000 .
C59 C 0.2327(2) 0.9316(2) 0.24479(19) 0.0331(6) Uani 1.000000 .
C60 C 0.1293(3) 0.8355(3) 0.1618(2) 0.0389(7) Uani 1.000000 .
H60a H 0.0676(8) 0.7799(11) 0.1816(2) 0.0584(11) Uiso 1.000000 GR
H60b H 0.0931(12) 0.8763(3) 0.1282(7) 0.0584(11) Uiso 1.000000 GR
H60c H 0.1615(4) 0.7896(12) 0.1231(7) 0.0584(11) Uiso 1.000000 GR
C62 C 0.5390(3) 0.7375(3) 0.1222(2) 0.0328(7) Uani 1.000000 .
H62 H 0.5906(3) 0.7888(3) 0.1848(2) 0.0394(8) Uiso 1.000000 R
C63 C 0.6050(3) 0.7785(3) 0.0534(2) 0.0432(8) Uani 1.000000 .
H63a H 0.6323(3) 0.8674(3) 0.0675(2) 0.0519(10) Uiso 1.000000 R
H63b H 0.6778(3) 0.7625(3) 0.0608(2) 0.0519(10) Uiso 1.000000 R
C64 C 0.5297(3) 0.7169(3) -0.0442(2) 0.0512(10) Uani 1.000000 .
H64a H 0.5712(3) 0.7630(3) -0.0809(2) 0.0615(12) Uiso 1.000000 R
H64b H 0.5266(3) 0.6344(3) -0.0644(2) 0.0615(12) Uiso 1.000000 R
C65 C 0.4012(3) 0.7054(3) -0.0631(2) 0.0521(10) Uani 1.000000 .
H65a H 0.4028(3) 0.7829(3) -0.0693(2) 0.0625(12) Uiso 1.000000 R
H65b H 0.3535(3) 0.6415(3) -0.1218(2) 0.0625(12) Uiso 1.000000 R
C66 C 0.3341(3) 0.6748(3) 0.0076(2) 0.0424(8) Uani 1.000000 .
H66 H 0.2610(3) 0.6916(3) -0.0024(2) 0.0509(10) Uiso 1.000000 R
C67 C 0.2960(3) 0.5406(3) 0.0054(2) 0.0476(9) Uani 1.000000 .
H67a H 0.2497(3) 0.5256(3) 0.0496(2) 0.0572(10) Uiso 1.000000 R
H67b H 0.2419(3) 0.4861(3) -0.0549(2) 0.0572(10) Uiso 1.000000 R
C68 C 0.5061(3) 0.6009(3) 0.1104(2) 0.0357(7) Uani 1.000000 .
H68a H 0.5793(3) 0.5870(3) 0.1083(2) 0.0428(9) Uiso 1.000000 R
H68b H 0.4837(3) 0.5840(3) 0.1642(2) 0.0428(9) Uiso 1.000000 R
C69 C 0.4033(3) 0.5088(3) 0.0267(2) 0.0428(8) Uani 1.000000 .
H69a H 0.3739(3) 0.4280(3) 0.0354(2) 0.0514(10) Uiso 1.000000 R
H69b H 0.4360(3) 0.5023(3) -0.0258(2) 0.0514(10) Uiso 1.000000 R
B3 B 0.4191(3) 0.7537(3) 0.1035(2) 0.0284(8) Uani 1.000000 .
N3 N 0.0580(2) 0.84071(19) 0.64842(15) 0.0297(5) Uani 1.000000 .
N4 N 0.0081(2) 0.72051(19) 0.73852(15) 0.0293(5) Uani 1.000000 .
C31 C 0.1652(3) 0.8041(2) 0.5334(2) 0.0419(7) Uani 1.000000 .
H31a H 0.1240(8) 0.8398(16) 0.4982(10) 0.0629(11) Uiso 1.000000 GR
H31b H 0.2431(7) 0.8676(13) 0.5732(2) 0.0629(11) Uiso 1.000000 GR
H31c H 0.1785(15) 0.7414(4) 0.4926(10) 0.0629(11) Uiso 1.000000 GR
C70 C 0.0195(2) 0.8214(2) 0.71916(19) 0.0252(6) Uani 1.000000 .
C71 C 0.0654(3) 0.9519(3) 0.6278(2) 0.0373(7) Uani 1.000000 .
H71a H 0.0690(3) 1.0116(3) 0.6825(2) 0.0448(9) Uiso 1.000000 R
H71b H 0.1412(3) 0.9879(3) 0.6115(2) 0.0448(9) Uiso 1.000000 R
C72 C -0.0407(3) 0.9293(3) 0.5516(2) 0.0467(9) Uani 1.000000 .
H72a H -0.0421(11) 0.8739(15) 0.4963(4) 0.0700(13) Uiso 1.000000 GR
H72b H -0.1162(3) 0.8930(18) 0.5669(6) 0.0700(13) Uiso 1.000000 GR
H72c H -0.0322(10) 1.0066(4) 0.5424(10) 0.0700(13) Uiso 1.000000 GR
C73 C -0.0423(3) 0.6899(3) 0.8108(2) 0.0327(7) Uani 1.000000 .
H73a H -0.0759(3) 0.7478(3) 0.8334(2) 0.0393(8) Uiso 1.000000 R
H73b H -0.1098(3) 0.6076(3) 0.7859(2) 0.0393(8) Uiso 1.000000 R
C74 C 0.0481(3) 0.6925(3) 0.8892(2) 0.0459(8) Uani 1.000000 .
H74a H 0.0773(15) 0.6309(14) 0.8686(4) 0.0689(13) Uiso 1.000000 GR
H74b H 0.1163(10) 0.7730(7) 0.9136(10) 0.0689(13) Uiso 1.000000 GR
H74c H 0.0091(6) 0.675(2) 0.9361(6) 0.0689(13) Uiso 1.000000 GR
C75 C 0.0877(2) 0.7476(2) 0.58950(18) 0.0314(6) Uani 1.000000 .
C76 C -0.0300(2) 0.6377(2) 0.53417(18) 0.0300(6) Uani 1.000000 .
H76a H -0.0946(2) 0.6636(2) 0.51693(18) 0.0360(7) Uiso 1.000000 R
H76b H -0.0193(2) 0.5925(2) 0.47882(18) 0.0360(7) Uiso 1.000000 R
C77 C 0.1495(3) 0.6988(2) 0.65509(19) 0.0352(7) Uani 1.000000 .
C78 C 0.0391(3) 0.6297(2) 0.68274(18) 0.0331(7) Uani 1.000000 .
H78 H 0.0542(3) 0.5752(2) 0.71567(18) 0.0397(8) Uiso 1.000000 R
C79 C -0.0627(3) 0.5573(2) 0.59497(18) 0.0373(7) Uani 1.000000 .
H79a H -0.1422(3) 0.5460(2) 0.60491(18) 0.0447(8) Uiso 1.000000 R
H79b H -0.0644(3) 0.4767(2) 0.56830(18) 0.0447(8) Uiso 1.000000 R
C80 C 0.2574(3) 0.7964(3) 0.7330(2) 0.0450(8) Uani 1.000000 .
H80a H 0.2327(5) 0.8557(10) 0.7659(8) 0.0675(12) Uiso 1.000000 GR
H80b H 0.2855(12) 0.7581(4) 0.7737(7) 0.0675(12) Uiso 1.000000 GR
H80c H 0.3229(7) 0.8378(12) 0.7091(2) 0.0675(12) Uiso 1.000000 GR
C139 C 0.1933(3) 0.6080(3) 0.6058(2) 0.0467(8) Uani 1.000000 .
H13a H 0.2179(19) 0.5683(15) 0.6467(5) 0.0700(12) Uiso 1.000000 GR
H13b H 0.1275(6) 0.5465(12) 0.5535(9) 0.0700(12) Uiso 1.000000 GR
H13c H 0.2621(12) 0.6516(4) 0.5857(13) 0.0700(12) Uiso 1.000000 GR
C140 C -0.1216(3) 0.9458(3) 0.7654(2) 0.0356(7) Uani 1.000000 .
H140 H -0.1757(3) 0.8923(3) 0.7040(2) 0.0428(9) Uiso 1.000000 R
C141 C -0.1860(3) 0.9118(3) 0.8374(2) 0.0448(8) Uani 1.000000 .
H14a H -0.2577(3) 0.9296(3) 0.8298(2) 0.0537(10) Uiso 1.000000 R
H14b H -0.2150(3) 0.8231(3) 0.8260(2) 0.0537(10) Uiso 1.000000 R
C143 C -0.1079(3) 0.9775(3) 0.9343(2) 0.0506(9) Uani 1.000000 .
H14c H -0.1028(3) 1.0610(3) 0.9521(2) 0.0607(11) Uiso 1.000000 R
H14d H -0.1487(3) 0.9354(3) 0.9732(2) 0.0607(11) Uiso 1.000000 R
C144 C 0.0199(3) 0.9860(3) 0.9525(2) 0.0452(9) Uani 1.000000 .
H14e H 0.0700(3) 1.0533(3) 1.0090(2) 0.0543(10) Uiso 1.000000 R
H14f H 0.0173(3) 0.9099(3) 0.9625(2) 0.0543(10) Uiso 1.000000 R
C145 C -0.0840(3) 1.0813(3) 0.7719(2) 0.0457(9) Uani 1.000000 .
H14g H -0.0620(3) 1.0924(3) 0.7166(2) 0.0548(11) Uiso 1.000000 R
H14h H -0.1550(3) 1.0994(3) 0.7732(2) 0.0548(11) Uiso 1.000000 R
C146 C 0.0205(3) 1.1737(3) 0.8526(2) 0.0505(10) Uani 1.000000 .
H14i H 0.0515(3) 1.2527(3) 0.8413(2) 0.0605(11) Uiso 1.000000 R
H14j H -0.0103(3) 1.1851(3) 0.9058(2) 0.0605(11) Uiso 1.000000 R
C147 C 0.1243(3) 1.1392(3) 0.8744(2) 0.0468(9) Uani 1.000000 .
H14k H 0.1686(3) 1.1486(3) 0.8285(2) 0.0562(10) Uiso 1.000000 R
H14l H 0.1808(3) 1.1964(3) 0.9333(2) 0.0562(10) Uiso 1.000000 R
C148 C 0.0843(3) 1.0070(3) 0.8778(2) 0.0384(8) Uani 1.000000 .
H148 H 0.1560(3) 0.9880(3) 0.8878(2) 0.0461(9) Uiso 1.000000 R
B4 B -0.0068(3) 0.9219(3) 0.7844(2) 0.0280(8) Uani 1.000000 .
F0aa F -0.27684(15) 0.67992(14) 0.30835(12) 0.0416(5) Uani 1.000000 .
F1aa F -0.33496(13) 0.27730(13) 0.19200(11) 0.0299(4) Uani 1.000000 .
F21 F -0.29853(14) 0.08628(13) 0.07362(11) 0.0330(4) Uani 1.000000 .
F22 F -0.38575(16) 0.04958(17) -0.09881(12) 0.0530(5) Uani 1.000000 .
F23 F -0.28140(18) 0.22094(19) -0.17580(12) 0.0656(7) Uani 1.000000 .
F24 F -0.08668(18) 0.43156(17) -0.07315(12) 0.0601(6) Uani 1.000000 .
F25 F 0.00001(15) 0.47180(14) 0.10185(11) 0.0397(5) Uani 1.000000 .
F26 F -0.20482(14) 0.30603(13) 0.36512(10) 0.0325(4) Uani 1.000000 .
F27 F -0.26850(15) 0.12308(14) 0.42928(11) 0.0395(4) Uani 1.000000 .
F28 F -0.23206(17) -0.07708(15) 0.36107(12) 0.0499(5) Uani 1.000000 .
F29 F -0.13212(16) -0.09067(14) 0.22108(12) 0.0429(5) Uani 1.000000 .
F30 F -0.07183(14) 0.09025(13) 0.15117(10) 0.0318(4) Uani 1.000000 .
F32 F -0.42584(14) 0.43706(14) 0.23425(12) 0.0383(4) Uani 1.000000 .
F34 F -0.03442(15) 0.75540(13) 0.33545(12) 0.0416(5) Uani 1.000000 .
F35 F 0.05943(14) 0.59803(13) 0.29637(11) 0.0355(4) Uani 1.000000 .
F36 F 0.05664(14) 0.42856(14) 0.39181(10) 0.0319(4) Uani 1.000000 .
F37 F 0.28801(15) 0.47376(15) 0.45771(11) 0.0391(4) Uani 1.000000 .
F38 F 0.41858(14) 0.42736(15) 0.34529(12) 0.0407(4) Uani 1.000000 .
F39 F 0.31482(14) 0.34360(14) 0.16315(11) 0.0352(4) Uani 1.000000 .
F40 F 0.08740(14) 0.29336(14) 0.09648(10) 0.0307(4) Uani 1.000000 .
C0aa C -0.1326(2) 0.4272(2) 0.24387(18) 0.0213(6) Uani 1.000000 .
C25 C -0.1422(2) 0.2802(2) 0.09795(18) 0.0220(6) Uani 1.000000 .
C26 C -0.2400(2) 0.1768(2) 0.04212(19) 0.0259(6) Uani 1.000000 .
C27 C -0.2878(3) 0.1547(3) -0.0483(2) 0.0356(8) Uani 1.000000 .
C28 C -0.2365(3) 0.2405(3) -0.0879(2) 0.0396(9) Uani 1.000000 .
C29 C -0.1391(3) 0.3457(3) -0.0360(2) 0.0408(9) Uani 1.000000 .
C30 C -0.0947(3) 0.3649(3) 0.0540(2) 0.0301(7) Uani 1.000000 .
C32 C -0.2550(2) 0.3957(2) 0.22978(18) 0.0229(6) Uani 1.000000 .
C33 C -0.3055(2) 0.4770(2) 0.25068(19) 0.0248(6) Uani 1.000000 .
C34 C -0.2301(3) 0.5991(2) 0.28739(19) 0.0269(7) Uani 1.000000 .
C35 C -0.1094(3) 0.6356(2) 0.30075(19) 0.0265(6) Uani 1.000000 .
C36 C -0.0624(2) 0.5513(2) 0.27939(19) 0.0245(6) Uani 1.000000 .
C37 C -0.1391(2) 0.2070(2) 0.25049(18) 0.0222(6) Uani 1.000000 .
C38 C -0.1877(2) 0.2088(2) 0.32295(18) 0.0243(6) Uani 1.000000 .
C39 C -0.2209(3) 0.1148(3) 0.35950(19) 0.0286(7) Uani 1.000000 .
C40 C -0.2019(3) 0.0142(2) 0.3252(2) 0.0310(7) Uani 1.000000 .
C41 C -0.1519(3) 0.0074(2) 0.2549(2) 0.0305(7) Uani 1.000000 .
C42 C -0.1223(2) 0.1015(2) 0.21960(18) 0.0246(6) Uani 1.000000 .
C43 C 0.0591(2) 0.3616(2) 0.24078(19) 0.0225(6) Uani 1.000000 .
C44 C 0.1183(2) 0.4067(2) 0.33162(19) 0.0241(6) Uani 1.000000 .
C45 C 0.2373(3) 0.4300(2) 0.3681(2) 0.0274(7) Uani 1.000000 .
C46 C 0.3047(2) 0.4077(2) 0.3119(2) 0.0272(7) Uani 1.000000 .
C47 C 0.2502(3) 0.3633(2) 0.2205(2) 0.0279(7) Uani 1.000000 .
C48 C 0.1315(2) 0.3408(2) 0.18755(18) 0.0230(6) Uani 1.000000 .
B2 B -0.0885(3) 0.3191(3) 0.2082(2) 0.0214(7) Uani 1.000000 .
F1 F 0.73891(13) 0.41513(12) 0.69607(10) 0.0281(4) Uani 1.000000 .
F2 F 0.83724(13) 0.26159(14) 0.65576(11) 0.0362(4) Uani 1.000000 .
F3 F 0.69632(15) 0.01767(14) 0.58466(12) 0.0369(4) Uani 1.000000 .
F4 F 0.45309(15) -0.06663(13) 0.55589(12) 0.0419(5) Uani 1.000000 .
F5 F 0.35111(14) 0.08495(13) 0.59080(12) 0.0378(4) Uani 1.000000 .
F6 F 0.39845(16) 0.20664(15) 0.78007(12) 0.0441(5) Uani 1.000000 .
F7 F 0.4872(2) 0.2386(2) 0.95259(14) 0.0778(9) Uani 1.000000 .
F8 F 0.6850(2) 0.4459(2) 1.05741(12) 0.0862(10) Uani 1.000000 .
F9 F 0.78606(18) 0.62239(19) 0.98460(14) 0.0714(7) Uani 1.000000 .
F10 F 0.69627(14) 0.59693(14) 0.81553(12) 0.0398(4) Uani 1.000000 .
F11 F 0.47141(14) 0.59145(13) 0.73909(11) 0.0331(4) Uani 1.000000 .
F12 F 0.53083(16) 0.77628(14) 0.67315(13) 0.0474(5) Uani 1.000000 .
F13 F 0.62909(16) 0.76719(15) 0.53128(13) 0.0501(5) Uani 1.000000 .
F14 F 0.66483(15) 0.56829(15) 0.45873(11) 0.0409(5) Uani 1.000000 .
F15 F 0.60431(14) 0.38309(13) 0.52069(10) 0.0307(4) Uani 1.000000 .
F16 F 0.31393(14) 0.39506(14) 0.78567(10) 0.0335(4) Uani 1.000000 .
F17 F 0.08957(14) 0.35543(16) 0.71566(11) 0.0436(5) Uani 1.000000 .
F18 F -0.01648(15) 0.25384(17) 0.53440(12) 0.0492(5) Uani 1.000000 .
F19 F 0.11354(15) 0.19727(15) 0.42481(11) 0.0405(4) Uani 1.000000 .
F20 F 0.34475(14) 0.24623(13) 0.49272(10) 0.0304(4) Uani 1.000000 .
C1 C 0.5396(2) 0.2601(2) 0.64322(18) 0.0214(6) Uani 1.000000 .
C2 C 0.6635(2) 0.2959(2) 0.65859(17) 0.0203(6) Uani 1.000000 .
C3 C 0.7177(3) 0.2187(2) 0.63891(18) 0.0235(6) Uani 1.000000 .
C4 C 0.6477(3) 0.0964(2) 0.60441(18) 0.0241(6) Uani 1.000000 .
C5 C 0.5245(3) 0.0542(2) 0.5900(2) 0.0279(7) Uani 1.000000 .
C6 C 0.4734(2) 0.1358(2) 0.60892(19) 0.0250(6) Uani 1.000000 .
C7 C 0.5419(3) 0.4003(2) 0.78757(19) 0.0266(7) Uani 1.000000 .
C8 C 0.4939(3) 0.3123(3) 0.8285(2) 0.0364(8) Uani 1.000000 .
C9 C 0.5388(3) 0.3267(3) 0.9176(2) 0.0493(10) Uani 1.000000 .
C10 C 0.6375(4) 0.4301(4) 0.9700(2) 0.0556(12) Uani 1.000000 .
C11 C 0.6896(3) 0.5196(3) 0.9350(2) 0.0466(9) Uani 1.000000 .
C12 C 0.6398(3) 0.5029(3) 0.8446(2) 0.0339(7) Uani 1.000000 .
C13 C 0.5207(2) 0.5817(2) 0.66981(19) 0.0250(6) Uani 1.000000 .
C14 C 0.5507(3) 0.6793(2) 0.6361(2) 0.0314(7) Uani 1.000000 .
C15 C 0.5993(3) 0.6751(3) 0.5654(2) 0.0352(8) Uani 1.000000 .
C16 C 0.6177(3) 0.5743(3) 0.5288(2) 0.0291(7) Uani 1.000000 .
C17 C 0.5857(2) 0.4789(2) 0.56360(18) 0.0236(6) Uani 1.000000 .
C18 C 0.5393(2) 0.4792(2) 0.63691(18) 0.0219(6) Uani 1.000000 .
C19 C 0.3425(2) 0.3192(2) 0.64317(19) 0.0216(6) Uani 1.000000 .
C20 C 0.2697(2) 0.3428(2) 0.69537(19) 0.0252(6) Uani 1.000000 .
C21 C 0.1509(3) 0.3222(3) 0.6610(2) 0.0285(6) Uani 1.000000 .
C22 C 0.0986(3) 0.2730(3) 0.5699(2) 0.0327(7) Uani 1.000000 .
C23 C 0.1651(3) 0.2447(2) 0.51420(19) 0.0279(7) Uani 1.000000 .
C24 C 0.2818(2) 0.2684(2) 0.55105(19) 0.0238(6) Uani 1.000000 .
B1 B 0.4896(3) 0.3641(3) 0.6775(2) 0.0211(7) Uani 1.000000 .

loop_
_atom_site_aniso_label
_atom_site_aniso_U_11
_atom_site_aniso_U_22
_atom_site_aniso_U_33
_atom_site_aniso_U_12
_atom_site_aniso_U_13
_atom_site_aniso_U_23
N1 0.0316(14) 0.0252(12) 0.0379(14) 0.0164(11) 0.0142(11) 0.0112(10)
N2 0.0326(14) 0.0275(12) 0.0271(13) 0.0159(11) 0.0112(10) 0.0075(10)
C1aa 0.060(2) 0.0351(16) 0.071(2) 0.0325(16) 0.0282(18) 0.0234(16)
C49 0.0256(16) 0.0211(13) 0.0293(16) 0.0098(12) 0.0048(12) 0.0052(12)
C50 0.0350(18) 0.0256(15) 0.052(2) 0.0141(13) 0.0193(15) 0.0153(14)
C51 0.060(2) 0.0475(19) 0.052(2) 0.0312(18) 0.0229(18) 0.0293(17)
C52 0.0424(18) 0.0284(15) 0.0421(17) 0.0173(14) 0.0188(14) 0.0162(13)
C53 0.063(2) 0.0391(18) 0.050(2) 0.0251(17) 0.0062(17) 0.0222(16)
C54 0.0402(18) 0.0355(16) 0.0335(16) 0.0219(14) 0.0148(13) 0.0076(13)
C55 0.049(2) 0.0477(19) 0.0370(18) 0.0284(17) 0.0045(15) -0.0012(15)
C56 0.0400(19) 0.0407(17) 0.0531(19) 0.0226(15) 0.0183(15) 0.0038(15)
C57 0.0377(19) 0.0322(16) 0.044(2) 0.0117(14) 0.0087(15) -0.0014(14)
C58 0.0347(18) 0.0258(14) 0.0441(18) 0.0182(13) 0.0144(14) 0.0071(13)
C59 0.0316(17) 0.0330(15) 0.0375(16) 0.0192(13) 0.0116(13) 0.0060(13)
C60 0.0303(17) 0.0375(17) 0.0441(18) 0.0142(14) 0.0082(14) 0.0065(14)
C62 0.0337(18) 0.0324(16) 0.0333(18) 0.0186(14) 0.0082(14) 0.0057(14)
C63 0.044(2) 0.0404(19) 0.053(2) 0.0226(16) 0.0232(18) 0.0134(16)
C64 0.076(3) 0.053(2) 0.049(2) 0.039(2) 0.038(2) 0.0250(19)
C65 0.097(3) 0.045(2) 0.0248(19) 0.044(2) 0.0134(19) 0.0121(16)
C66 0.047(2) 0.046(2) 0.037(2) 0.0324(18) 0.0035(16) 0.0026(16)
C67 0.050(2) 0.045(2) 0.037(2) 0.0136(17) 0.0141(17) 0.0023(16)
C68 0.048(2) 0.0387(17) 0.0351(18) 0.0315(16) 0.0142(15) 0.0150(14)
C69 0.067(2) 0.0265(16) 0.044(2) 0.0254(16) 0.0245(18) 0.0133(15)
B3 0.040(2) 0.0220(16) 0.0308(19) 0.0165(15) 0.0152(16) 0.0128(15)
N3 0.0331(14) 0.0243(12) 0.0331(13) 0.0142(10) 0.0114(11) 0.0068(10)
N4 0.0321(14) 0.0272(12) 0.0300(13) 0.0167(11) 0.0058(11) 0.0071(10)
C31 0.0432(19) 0.0394(16) 0.0513(18) 0.0193(14) 0.0281(15) 0.0154(14)
C70 0.0201(15) 0.0284(14) 0.0259(15) 0.0109(12) 0.0045(12) 0.0069(12)
C71 0.0472(19) 0.0313(16) 0.0404(17) 0.0185(14) 0.0223(15) 0.0138(13)
C72 0.070(3) 0.0456(19) 0.043(2) 0.0367(19) 0.0206(17) 0.0225(16)
C73 0.0310(17) 0.0280(15) 0.0360(17) 0.0085(13) 0.0139(13) 0.0079(13)
C74 0.059(2) 0.0449(19) 0.0392(19) 0.0231(17) 0.0133(16) 0.0215(15)
C75 0.0354(17) 0.0290(15) 0.0321(15) 0.0162(13) 0.0155(13) 0.0053(12)
C76 0.0303(16) 0.0305(15) 0.0257(15) 0.0103(12) 0.0108(12) 0.0050(12)
C77 0.0330(18) 0.0354(16) 0.0360(16) 0.0199(14) 0.0060(13) 0.0034(13)
C78 0.0475(19) 0.0272(14) 0.0284(15) 0.0222(14) 0.0096(13) 0.0059(12)
C79 0.0429(19) 0.0299(15) 0.0336(16) 0.0115(14) 0.0116(14) 0.0069(13)
C80 0.0390(19) 0.0498(19) 0.0433(19) 0.0268(16) 0.0060(15) 0.0006(15)
C139 0.047(2) 0.0465(18) 0.052(2) 0.0321(16) 0.0125(15) 0.0063(15)
C140 0.041(2) 0.0395(17) 0.0246(17) 0.0223(15) 0.0061(14) -0.0001(14)
C141 0.046(2) 0.043(2) 0.054(2) 0.0267(17) 0.0223(18) 0.0132(17)
C143 0.073(3) 0.054(2) 0.038(2) 0.035(2) 0.0251(19) 0.0159(17)
C144 0.065(2) 0.0416(19) 0.0254(18) 0.0312(18) -0.0024(16) 0.0004(15)
C145 0.061(2) 0.054(2) 0.041(2) 0.0431(19) 0.0160(18) 0.0169(17)
C146 0.077(3) 0.0315(18) 0.042(2) 0.0258(18) 0.0156(19) 0.0084(16)
C147 0.043(2) 0.0349(18) 0.042(2) 0.0080(16) 0.0019(16) -0.0035(15)
C148 0.037(2) 0.0394(18) 0.0360(19) 0.0236(16) 0.0012(15) 0.0016(15)
B4 0.032(2) 0.0261(17) 0.0300(19) 0.0144(15) 0.0121(16) 0.0112(15)
F0aa 0.0547(13) 0.0393(10) 0.0521(12) 0.0372(9) 0.0225(10) 0.0184(9)
F1aa 0.0236(10) 0.0257(9) 0.0396(10) 0.0095(7) 0.0095(8) 0.0102(7)
F21 0.0315(11) 0.0292(9) 0.0328(10) 0.0095(8) 0.0055(8) 0.0083(8)
F22 0.0477(14) 0.0693(14) 0.0292(11) 0.0315(11) -0.0046(9) -0.0065(10)
F23 0.0908(18) 0.1206(19) 0.0250(11) 0.0807(16) 0.0208(11) 0.0308(12)
F24 0.0913(18) 0.0866(16) 0.0556(14) 0.0618(15) 0.0487(13) 0.0569(13)
F25 0.0468(13) 0.0382(10) 0.0511(12) 0.0215(10) 0.0275(10) 0.0288(10)
F26 0.0436(12) 0.0342(9) 0.0315(10) 0.0223(9) 0.0207(8) 0.0151(8)
F27 0.0428(12) 0.0488(11) 0.0319(10) 0.0152(9) 0.0172(9) 0.0237(9)
F28 0.0608(14) 0.0366(10) 0.0545(13) 0.0149(10) 0.0113(10) 0.0316(10)
F29 0.0532(13) 0.0271(9) 0.0517(12) 0.0229(9) 0.0086(10) 0.0131(8)
F30 0.0413(11) 0.0318(9) 0.0293(10) 0.0223(8) 0.0137(8) 0.0081(7)
F32 0.0303(11) 0.0462(10) 0.0559(12) 0.0258(9) 0.0208(9) 0.0252(9)
F34 0.0462(12) 0.0232(9) 0.0551(12) 0.0155(8) 0.0152(9) 0.0102(8)
F35 0.0263(11) 0.0285(9) 0.0511(12) 0.0104(8) 0.0139(9) 0.0118(8)
F36 0.0301(11) 0.0444(10) 0.0259(9) 0.0210(8) 0.0122(8) 0.0075(8)
F37 0.0330(11) 0.0526(11) 0.0291(11) 0.0219(9) 0.0027(8) 0.0068(8)
F38 0.0256(11) 0.0549(12) 0.0463(12) 0.0217(9) 0.0096(9) 0.0172(9)
F39 0.0355(10) 0.0469(10) 0.0433(10) 0.0276(8) 0.0259(8) 0.0227(8)
F40 0.0329(10) 0.0409(10) 0.0249(10) 0.0209(8) 0.0134(8) 0.0099(8)
C0aa 0.0240(17) 0.0262(15) 0.0228(15) 0.0140(13) 0.0133(13) 0.0136(12)
C25 0.0278(17) 0.0295(15) 0.0219(15) 0.0215(14) 0.0125(13) 0.0122(13)
C26 0.0256(17) 0.0325(16) 0.0249(17) 0.0166(14) 0.0088(14) 0.0103(13)
C27 0.034(2) 0.049(2) 0.0267(18) 0.0306(17) 0.0027(15) 0.0018(16)
C28 0.050(2) 0.073(2) 0.0209(17) 0.050(2) 0.0155(16) 0.0166(17)
C29 0.057(3) 0.063(2) 0.039(2) 0.045(2) 0.032(2) 0.0376(19)
C30 0.035(2) 0.0383(18) 0.0373(19) 0.0269(16) 0.0213(16) 0.0209(15)
C32 0.0259(17) 0.0205(14) 0.0248(16) 0.0111(13) 0.0086(13) 0.0086(12)
C33 0.0210(16) 0.0316(15) 0.0287(16) 0.0143(13) 0.0101(13) 0.0145(13)
C34 0.0367(19) 0.0290(15) 0.0295(16) 0.0231(14) 0.0163(14) 0.0146(13)
C35 0.0302(18) 0.0205(14) 0.0279(16) 0.0090(13) 0.0083(13) 0.0093(12)
C36 0.0239(17) 0.0254(15) 0.0289(17) 0.0120(13) 0.0110(13) 0.0117(13)
C37 0.0191(16) 0.0222(14) 0.0222(16) 0.0089(12) 0.0019(12) 0.0046(12)
C38 0.0243(17) 0.0267(15) 0.0245(16) 0.0112(13) 0.0073(13) 0.0117(13)
C39 0.0226(17) 0.0359(16) 0.0251(17) 0.0078(13) 0.0055(13) 0.0147(13)
C40 0.0328(19) 0.0258(15) 0.0302(17) 0.0052(13) 0.0019(14) 0.0185(13)
C41 0.0294(19) 0.0209(14) 0.0365(19) 0.0116(13) -0.0020(14) 0.0074(13)
C42 0.0243(17) 0.0263(15) 0.0226(16) 0.0117(13) 0.0046(13) 0.0068(12)
C43 0.0251(17) 0.0181(13) 0.0292(17) 0.0106(12) 0.0119(13) 0.0108(12)
C44 0.0262(17) 0.0249(14) 0.0253(16) 0.0135(13) 0.0116(13) 0.0077(12)
C45 0.0276(18) 0.0268(15) 0.0288(17) 0.0131(13) 0.0065(14) 0.0090(13)
C46 0.0189(17) 0.0303(16) 0.0364(18) 0.0127(13) 0.0082(14) 0.0141(14)
C47 0.0301(18) 0.0287(15) 0.0377(19) 0.0188(13) 0.0208(15) 0.0147(14)
C48 0.0278(17) 0.0216(14) 0.0234(16) 0.0138(12) 0.0086(13) 0.0075(12)
B2 0.0196(18) 0.0241(16) 0.0233(18) 0.0114(14) 0.0080(14) 0.0076(14)
F1 0.0209(9) 0.0235(8) 0.0352(10) 0.0065(7) 0.0072(7) 0.0064(7)
F2 0.0216(10) 0.0429(10) 0.0490(11) 0.0176(8) 0.0131(8) 0.0146(9)
F3 0.0395(11) 0.0337(9) 0.0498(11) 0.0257(8) 0.0180(8) 0.0142(8)
F4 0.0356(11) 0.0209(9) 0.0672(13) 0.0106(8) 0.0140(9) 0.0130(9)
F5 0.0223(10) 0.0223(8) 0.0700(14) 0.0090(8) 0.0152(9) 0.0163(9)
F6 0.0479(13) 0.0458(12) 0.0599(13) 0.0247(11) 0.0310(11) 0.0351(11)
F7 0.118(2) 0.127(2) 0.0775(17) 0.0965(19) 0.0711(17) 0.0856(17)
F8 0.127(2) 0.165(3) 0.0247(12) 0.125(2) 0.0201(13) 0.0309(14)
F9 0.0588(17) 0.0949(18) 0.0411(13) 0.0490(15) -0.0148(11) -0.0186(12)
F10 0.0304(11) 0.0373(10) 0.0400(11) 0.0131(8) 0.0033(9) -0.0015(9)
F11 0.0390(11) 0.0323(9) 0.0334(10) 0.0218(8) 0.0127(8) 0.0075(8)
F12 0.0571(14) 0.0257(9) 0.0628(13) 0.0248(9) 0.0102(10) 0.0131(9)
F13 0.0570(14) 0.0354(10) 0.0604(13) 0.0131(9) 0.0101(10) 0.0353(10)
F14 0.0364(11) 0.0531(11) 0.0394(11) 0.0128(9) 0.0171(9) 0.0317(9)
F15 0.0409(11) 0.0330(9) 0.0292(9) 0.0203(8) 0.0202(8) 0.0144(8)
F16 0.0325(11) 0.0492(10) 0.0247(10) 0.0228(9) 0.0123(8) 0.0105(8)
F17 0.0302(11) 0.0693(12) 0.0396(11) 0.0286(9) 0.0176(8) 0.0139(9)
F18 0.0244(11) 0.0738(14) 0.0475(12) 0.0265(10) 0.0056(9) 0.0101(10)
F19 0.0325(11) 0.0513(11) 0.0305(11) 0.0205(9) 0.0017(8) 0.0013(8)
F20 0.0296(10) 0.0353(9) 0.0261(9) 0.0158(8) 0.0110(8) 0.0041(7)
C1 0.0270(17) 0.0239(15) 0.0193(15) 0.0134(13) 0.0094(12) 0.0109(12)
C2 0.0212(16) 0.0198(14) 0.0197(14) 0.0056(12) 0.0082(12) 0.0094(12)
C3 0.0250(16) 0.0303(15) 0.0208(15) 0.0134(13) 0.0113(12) 0.0120(12)
C4 0.0287(17) 0.0296(15) 0.0239(15) 0.0197(13) 0.0107(12) 0.0114(12)
C5 0.0356(19) 0.0184(14) 0.0313(17) 0.0116(13) 0.0109(14) 0.0094(12)
C6 0.0196(16) 0.0263(15) 0.0323(17) 0.0097(12) 0.0097(13) 0.0133(13)
C7 0.0285(18) 0.0363(17) 0.0265(17) 0.0216(15) 0.0135(14) 0.0133(14)
C8 0.047(2) 0.057(2) 0.0322(19) 0.039(2) 0.0238(17) 0.0256(17)
C9 0.072(3) 0.081(3) 0.042(2) 0.062(3) 0.035(2) 0.040(2)
C10 0.084(3) 0.103(3) 0.029(2) 0.080(3) 0.026(2) 0.033(2)
C11 0.046(2) 0.069(3) 0.0271(19) 0.043(2) 0.0015(17) -0.0037(19)
C12 0.038(2) 0.0437(19) 0.0301(18) 0.0283(17) 0.0114(16) 0.0093(15)
C13 0.0226(17) 0.0236(15) 0.0282(17) 0.0093(13) 0.0046(13) 0.0100(13)
C14 0.035(2) 0.0218(15) 0.0375(19) 0.0141(14) 0.0033(15) 0.0109(13)
C15 0.0302(19) 0.0291(16) 0.045(2) 0.0089(14) -0.0000(15) 0.0230(15)
C16 0.0221(17) 0.0337(16) 0.0306(18) 0.0066(13) 0.0068(13) 0.0179(14)
C17 0.0220(16) 0.0228(14) 0.0255(16) 0.0089(12) 0.0043(12) 0.0100(12)
C18 0.0191(16) 0.0223(14) 0.0227(15) 0.0064(12) 0.0040(12) 0.0096(12)
C19 0.0239(16) 0.0205(13) 0.0269(16) 0.0120(12) 0.0113(13) 0.0117(12)
C20 0.0249(17) 0.0283(15) 0.0274(17) 0.0121(13) 0.0127(14) 0.0127(13)
C21 0.0246(17) 0.0333(16) 0.0340(18) 0.0153(13) 0.0140(14) 0.0126(14)
C22 0.0210(18) 0.0326(16) 0.043(2) 0.0118(14) 0.0077(15) 0.0099(15)
C23 0.0283(18) 0.0273(15) 0.0251(17) 0.0125(13) 0.0051(14) 0.0037(13)
C24 0.0241(17) 0.0227(14) 0.0281(16) 0.0123(12) 0.0123(13) 0.0072(12)
B1 0.0229(18) 0.0220(15) 0.0255(18) 0.0126(14) 0.0112(14) 0.0116(14)

loop_
_atom_type_symbol
_atom_type_scat_dispersion_real
_atom_type_scat_dispersion_imag
_atom_type_scat_Cromer_Mann_a1
_atom_type_scat_Cromer_Mann_a2
_atom_type_scat_Cromer_Mann_a3
_atom_type_scat_Cromer_Mann_a4
_atom_type_scat_Cromer_Mann_b1
_atom_type_scat_Cromer_Mann_b2
_atom_type_scat_Cromer_Mann_b3
_atom_type_scat_Cromer_Mann_b4
_atom_type_scat_Cromer_Mann_c
_atom_type_scat_source
_atom_type_scat_dispersion_source
H 0.00000 0.00000 0.49300 0.32291 0.14019 0.04081 10.51090 26.12570 3.14236 57.79970 0.0030380000826 'International Tables Volume C Table 6.1.1.4 (pp. 500-502)' 'Henke, Gullikson and Davis, At. Data and Nucl. Data Tables, 1993, 54, 2'
C 0.00347 0.00161 2.31000 1.02000 1.58860 0.86500 20.84390 10.20750 0.56870 51.65120 0.215599998832 'International Tables Volume C Table 6.1.1.4 (pp. 500-502)' 'Henke, Gullikson and Davis, At. Data and Nucl. Data Tables, 1993, 54, 2'
B 0.00141 0.00067 2.05450 1.33260 1.09790 0.70680 23.21850 1.02100 60.34980 0.14030 -0.193200007081 'International Tables Volume C Table 6.1.1.4 (pp. 500-502)' 'Henke, Gullikson and Davis, At. Data and Nucl. Data Tables, 1993, 54, 2'
F 0.01794 0.01033 3.53920 2.64120 1.51700 1.02430 10.28250 4.29440 0.26150 26.14760 0.277599990368 'International Tables Volume C Table 6.1.1.4 (pp. 500-502)' 'Henke, Gullikson and Davis, At. Data and Nucl. Data Tables, 1993, 54, 2'
N 0.00653 0.00323 12.21260 3.13220 2.01250 1.16630 0.00570 9.89330 28.99750 0.58260 -11.5290002823 'International Tables Volume C Table 6.1.1.4 (pp. 500-502)' 'Henke, Gullikson and Davis, At. Data and Nucl. Data Tables, 1993, 54, 2'

loop_
_geom_angle_atom_site_label_1
_geom_angle_atom_site_label_2
_geom_angle_atom_site_label_3
_geom_angle
C50 N1 C49 118.1(2)
C58 N1 C49 119.8(2)
C58 N1 C50 120.4(2)
C52 N2 C49 121.4(2)
C54 N2 C49 120.8(2)
C54 N2 C52 117.6(2)
H1ab C1aa H1aa 109.5
H1ac C1aa H1aa 109.5
H1ac C1aa H1ab 109.5
C58 C1aa H1aa 109.5
C58 C1aa H1ab 109.5
C58 C1aa H1ac 109.5
N2 C49 N1 120.3(2)
B3 C49 N1 119.2(2)
B3 C49 N2 120.3(2)
H50a C50 N1 108.22(15)
H50b C50 N1 108.22(13)
H50b C50 H50a 107.4
C51 C50 N1 116.3(3)
C51 C50 H50a 108.22(16)
C51 C50 H50b 108.22(17)
H51a C51 C50 109.5
H51b C51 C50 109.5
H51b C51 H51a 109.5
H51c C51 C50 109.5
H51c C51 H51a 109.5
H51c C51 H51b 109.5
H52a C52 N2 109.07(14)
H52b C52 N2 109.07(14)
H52b C52 H52a 107.8
C53 C52 N2 112.6(2)
C53 C52 H52a 109.07(17)
C53 C52 H52b 109.07(18)
H53a C53 C52 109.5
H53b C53 C52 109.5
H53b C53 H53a 109.5
H53c C53 C52 109.5
H53c C53 H53a 109.5
H53c C53 H53b 109.5
H54 C54 N2 111.79(14)
C55 C54 N2 109.6(2)
C55 C54 H54 111.79(16)
C59 C54 N2 107.4(2)
C59 C54 H54 111.79(15)
C59 C54 C55 104.1(2)
H55a C55 C54 110.90(15)
H55b C55 C54 110.90(14)
H55b C55 H55a 108.9
C57 C55 C54 104.3(2)
C57 C55 H55a 110.90(15)
C57 C55 H55b 110.90(16)
H56b C56 H56a 109.5
H56c C56 H56a 109.5
H56c C56 H56b 109.5
C59 C56 H56a 109.5
C59 C56 H56b 109.5
C59 C56 H56c 109.5
H57a C57 C55 110.69(15)
H57b C57 C55 110.69(16)
H57b C57 H57a 108.8
C58 C57 C55 105.3(2)
C58 C57 H57a 110.69(14)
C58 C57 H57b 110.69(15)
C1aa C58 N1 110.9(2)
C57 C58 N1 107.5(2)
C57 C58 C1aa 113.4(2)
C59 C58 N1 106.3(2)
C59 C58 C1aa 114.2(2)
C59 C58 C57 104.0(2)
C56 C59 C54 109.7(2)
C58 C59 C54 98.4(2)
C58 C59 C56 111.3(2)
C60 C59 C54 113.7(2)
C60 C59 C56 107.9(2)
C60 C59 C58 115.6(2)
H60a C60 C59 109.5
H60b C60 C59 109.5
H60b C60 H60a 109.5
H60c C60 C59 109.5
H60c C60 H60a 109.5
H60c C60 H60b 109.5
C63 C62 H62 110.03(17)
C68 C62 H62 110.03(16)
C68 C62 C63 111.1(2)
B3 C62 H62 110.03(17)
B3 C62 C63 107.3(2)
B3 C62 C68 108.3(2)
H63a C63 C62 108.56(15)
H63b C63 C62 108.56(16)
H63b C63 H63a 107.5
C64 C63 C62 114.8(3)
C64 C63 H63a 108.56(17)
C64 C63 H63b 108.56(17)
H64a C64 C63 108.41(18)
H64b C64 C63 108.41(17)
H64b C64 H64a 107.5
C65 C64 C63 115.5(3)
C65 C64 H64a 108.41(17)
C65 C64 H64b 108.41(17)
H65a C65 C64 108.15(17)
H65b C65 C64 108.15(18)
H65b C65 H65a 107.3
C66 C65 C64 116.6(3)
C66 C65 H65a 108.15(16)
C66 C65 H65b 108.15(18)
H66 C66 C65 109.52(17)
C67 C66 C65 112.9(3)
C67 C66 H66 109.52(17)
B3 C66 C65 109.7(3)
B3 C66 H66 109.52(16)
B3 C66 C67 105.6(3)
H67a C67 C66 108.92(17)
H67b C67 C66 108.92(18)
H67b C67 H67a 107.7
C69 C67 C66 113.3(3)
C69 C67 H67a 108.92(18)
C69 C67 H67b 108.92(17)
H68a C68 C62 108.27(15)
H68b C68 C62 108.27(16)
H68b C68 H68a 107.4
C69 C68 C62 116.1(2)
C69 C68 H68a 108.27(16)
C69 C68 H68b 108.27(17)
C68 C69 C67 114.4(2)
H69a C69 C67 108.65(17)
H69a C69 C68 108.65(15)
H69b C69 C67 108.65(18)
H69b C69 C68 108.65(17)
H69b C69 H69a 107.6
C62 B3 C49 126.3(3)
C66 B3 C49 121.2(3)
C66 B3 C62 112.5(2)
C71 N3 C70 117.9(2)
C75 N3 C70 120.3(2)
C75 N3 C71 121.7(2)
C73 N4 C70 122.3(2)
C78 N4 C70 120.5(2)
C78 N4 C73 117.0(2)
H31b C31 H31a 109.5
H31c C31 H31a 109.5
H31c C31 H31b 109.5
C75 C31 H31a 109.5
C75 C31 H31b 109.5
C75 C31 H31c 109.5
N4 C70 N3 119.9(2)
B4 C70 N3 120.7(2)
B4 C70 N4 119.3(2)
H71a C71 N3 108.93(14)
H71b C71 N3 108.93(14)
H71b C71 H71a 107.7
C72 C71 N3 113.2(2)
C72 C71 H71a 108.93(16)
C72 C71 H71b 108.93(16)
H72a C72 C71 109.5
H72b C72 C71 109.5
H72b C72 H72a 109.5
H72c C72 C71 109.5
H72c C72 H72a 109.5
H72c C72 H72b 109.5
H73a C73 N4 108.73(14)
H73b C73 N4 108.73(15)
H73b C73 H73a 107.6
C74 C73 N4 114.1(2)
C74 C73 H73a 108.73(17)
C74 C73 H73b 108.73(16)
H74a C74 C73 109.5
H74b C74 C73 109.5
H74b C74 H74a 109.5
H74c C74 C73 109.5
H74c C74 H74a 109.5
H74c C74 H74b 109.5
C31 C75 N3 110.6(2)
C76 C75 N3 108.5(2)
C76 C75 C31 113.9(2)
C77 C75 N3 105.4(2)
C77 C75 C31 114.0(2)
C77 C75 C76 103.8(2)
H76a C76 C75 110.51(14)
H76b C76 C75 110.51(13)
H76b C76 H76a 108.7
C79 C76 C75 106.1(2)
C79 C76 H76a 110.51(15)
C79 C76 H76b 110.51(14)
C78 C77 C75 97.9(2)
C80 C77 C75 115.3(2)
C80 C77 C78 114.9(2)
C139 C77 C75 112.0(2)
C139 C77 C78 109.3(2)
C139 C77 C80 107.3(2)
C77 C78 N4 107.7(2)
H78 C78 N4 111.56(14)
H78 C78 C77 111.56(14)
C79 C78 N4 108.8(2)
C79 C78 C77 105.4(2)
C79 C78 H78 111.56(14)
C78 C79 C76 103.3(2)
H79a C79 C76 111.10(15)
H79a C79 C78 111.10(15)
H79b C79 C76 111.10(14)
H79b C79 C78 111.10(14)
H79b C79 H79a 109.1
H80a C80 C77 109.5
H80b C80 C77 109.5
H80b C80 H80a 109.5
H80c C80 C77 109.5
H80c C80 H80a 109.5
H80c C80 H80b 109.5
H13a C139 C77 109.5
H13b C139 C77 109.5
H13b C139 H13a 109.5
H13c C139 C77 109.5
H13c C139 H13a 109.5
H13c C139 H13b 109.5
C141 C140 H140 109.72(17)
C145 C140 H140 109.72(17)
C145 C140 C141 112.4(2)
B4 C140 H140 109.72(16)
B4 C140 C141 105.7(2)
B4 C140 C145 109.5(2)
H14a C141 C140 108.56(16)
H14b C141 C140 108.56(16)
H14b C141 H14a 107.5
C143 C141 C140 114.8(3)
C143 C141 H14a 108.56(17)
C143 C141 H14b 108.56(18)
H14c C143 C141 108.40(18)
H14d C143 C141 108.40(18)
H14d C143 H14c 107.5
C144 C143 C141 115.5(3)
C144 C143 H14c 108.40(17)
C144 C143 H14d 108.40(18)
H14e C144 C143 108.17(17)
H14f C144 C143 108.17(18)
H14f C144 H14e 107.3
C148 C144 C143 116.5(3)
C148 C144 H14e 108.17(16)
C148 C144 H14f 108.17(15)
H14g C145 C140 108.32(17)
H14h C145 C140 108.32(16)
H14h C145 H14g 107.4
C146 C145 C140 115.8(3)
C146 C145 H14g 108.3(2)
C146 C145 H14h 108.32(18)
H14i C146 C145 108.64(18)
H14j C146 C145 108.6(2)
H14j C146 H14i 107.6
C147 C146 C145 114.5(3)
C147 C146 H14i 108.64(18)
C147 C146 H14j 108.64(19)
H14k C147 C146 108.79(19)
H14l C147 C146 108.79(17)
H14l C147 H14k 107.7
C148 C147 C146 113.8(3)
C148 C147 H14k 108.79(17)
C148 C147 H14l 108.79(17)
C147 C148 C144 112.4(2)
H148 C148 C144 109.77(16)
H148 C148 C147 109.77(17)
B4 C148 C144 108.7(3)
B4 C148 C147 106.4(2)
B4 C148 H148 109.77(16)
C140 B4 C70 126.1(3)
C148 B4 C70 121.6(3)
C148 B4 C140 112.3(2)
C36 C0aa C32 113.2(2)
B2 C0aa C32 118.6(2)
B2 C0aa C36 127.9(2)
C30 C25 C26 113.0(2)
B2 C25 C26 127.4(2)
B2 C25 C30 119.2(2)
C25 C26 F21 120.9(2)
C27 C26 F21 114.4(2)
C27 C26 C25 124.7(3)
C26 C27 F22 120.8(3)
C28 C27 F22 119.4(3)
C28 C27 C26 119.7(3)
C27 C28 F23 120.8(3)
C29 C28 F23 120.7(3)
C29 C28 C27 118.5(3)
C28 C29 F24 119.8(3)
C30 C29 F24 120.1(3)
C30 C29 C28 120.1(3)
C25 C30 F25 118.9(2)
C29 C30 F25 117.1(2)
C29 C30 C25 124.0(3)
C0aa C32 F1aa 119.6(2)
C33 C32 F1aa 115.3(2)
C33 C32 C0aa 125.0(2)
C32 C33 F32 120.4(2)
C34 C33 F32 120.9(2)
C34 C33 C32 118.7(3)
C33 C34 F0aa 119.9(3)
C35 C34 F0aa 121.2(2)
C35 C34 C33 118.9(2)
C34 C35 F34 119.6(2)
C36 C35 F34 119.8(3)
C36 C35 C34 120.6(2)
C0aa C36 F35 121.0(2)
C35 C36 F35 115.5(2)
C35 C36 C0aa 123.5(3)
C42 C37 C38 112.8(2)
B2 C37 C38 126.9(2)
B2 C37 C42 119.9(2)
C37 C38 F26 121.6(2)
C39 C38 F26 114.1(2)
C39 C38 C37 124.3(2)
C38 C39 F27 120.6(2)
C40 C39 F27 120.1(2)
C40 C39 C38 119.3(3)
C39 C40 F28 119.9(3)
C41 C40 F28 120.6(3)
C41 C40 C39 119.5(2)
C40 C41 F29 120.0(2)
C42 C41 F29 120.6(3)
C42 C41 C40 119.4(2)
C37 C42 F30 118.8(2)
C41 C42 F30 116.6(2)
C41 C42 C37 124.6(3)
C48 C43 C44 113.0(2)
B2 C43 C44 119.0(2)
B2 C43 C48 127.2(2)
C43 C44 F36 119.1(2)
C45 C44 F36 116.0(2)
C45 C44 C43 124.9(2)
C44 C45 F37 121.1(2)
C46 C45 F37 119.4(3)
C46 C45 C44 119.5(3)
C45 C46 F38 120.7(3)
C47 C46 F38 121.4(2)
C47 C46 C45 118.0(3)
C46 C47 F39 119.6(3)
C48 C47 F39 120.1(3)
C48 C47 C46 120.4(2)
C43 C48 F40 121.2(2)
C47 C48 F40 114.6(2)
C47 C48 C43 124.3(3)
C25 B2 C0aa 101.5(2)
C37 B2 C0aa 112.2(2)
C37 B2 C25 114.7(2)
C43 B2 C0aa 114.9(2)
C43 B2 C25 112.6(2)
C43 B2 C37 101.5(2)
C6 C1 C2 113.2(2)
B1 C1 C2 119.0(2)
B1 C1 C6 127.4(2)
C1 C2 F1 119.1(2)
C3 C2 F1 115.8(2)
C3 C2 C1 125.2(2)
C2 C3 F2 120.8(2)
C4 C3 F2 120.0(2)
C4 C3 C2 119.1(3)
C3 C4 F3 121.3(2)
C5 C4 F3 119.9(2)
C5 C4 C3 118.8(2)
C4 C5 F4 119.9(2)
C6 C5 F4 120.0(3)
C6 C5 C4 120.1(2)
C1 C6 F5 121.0(2)
C5 C6 F5 115.4(2)
C5 C6 C1 123.6(3)
C12 C7 C8 113.6(3)
B1 C7 C8 118.5(3)
B1 C7 C12 127.3(2)
C7 C8 F6 119.8(3)
C9 C8 F6 116.2(3)
C9 C8 C7 123.9(3)
C8 C9 F7 120.6(3)
C10 C9 F7 120.1(3)
C10 C9 C8 119.3(3)
C9 C10 F8 120.7(3)
C11 C10 F8 119.1(4)
C11 C10 C9 120.2(3)
C10 C11 F9 121.8(3)
C12 C11 F9 119.4(3)
C12 C11 C10 118.8(3)
C7 C12 F10 120.9(3)
C11 C12 F10 115.0(3)
C11 C12 C7 124.1(3)
C14 C13 F11 116.3(2)
C18 C13 F11 119.8(2)
C18 C13 C14 123.9(3)
C13 C14 F12 119.9(3)
C15 C14 F12 120.6(2)
C15 C14 C13 119.5(2)
C14 C15 F13 121.1(3)
C16 C15 F13 119.8(3)
C16 C15 C14 119.1(2)
C15 C16 F14 119.9(2)
C17 C16 F14 120.4(2)
C17 C16 C15 119.6(3)
C16 C17 F15 114.6(2)
C18 C17 F15 121.5(2)
C18 C17 C16 124.0(2)
C17 C18 C13 113.8(2)
B1 C18 C13 119.2(2)
B1 C18 C17 126.5(2)
C24 C19 C20 112.8(2)
B1 C19 C20 126.5(3)
B1 C19 C24 120.0(2)
C19 C20 F16 121.0(2)
C21 C20 F16 114.6(2)
C21 C20 C19 124.3(3)
C20 C21 F17 120.5(3)
C22 C21 F17 120.2(3)
C22 C21 C20 119.2(3)
C21 C22 F18 120.5(3)
C23 C22 F18 120.1(3)
C23 C22 C21 119.4(3)
C22 C23 F19 119.2(3)
C24 C23 F19 121.7(2)
C24 C23 C22 119.1(3)
C19 C24 F20 118.4(2)
C23 C24 F20 116.4(2)
C23 C24 C19 125.1(2)
C7 B1 C1 100.0(2)
C18 B1 C1 112.3(2)
C18 B1 C7 114.9(2)
C19 B1 C1 116.0(2)
C19 B1 C7 113.1(2)
C19 B1 C18 101.1(2)

loop_
_geom_bond_atom_site_label_1
_geom_bond_atom_site_label_2
_geom_bond_distance
N1 C49 1.340(3)
N1 C50 1.468(4)
N1 C58 1.520(3)
N2 C49 1.322(4)
N2 C52 1.472(3)
N2 C54 1.486(3)
C1aa H1aa 0.9800
C1aa H1ab 0.9800
C1aa H1ac 0.9800
C1aa C58 1.523(4)
C49 B3 1.609(4)
C50 H50a 0.9900
C50 H50b 0.9900
C50 C51 1.504(4)
C51 H51a 0.9800
C51 H51b 0.9800
C51 H51c 0.9800
C52 H52a 0.9900
C52 H52b 0.9900
C52 C53 1.524(5)
C53 H53a 0.9800
C53 H53b 0.9800
C53 H53c 0.9800
C54 H54 1.0000
C54 C55 1.529(4)
C54 C59 1.534(4)
C55 H55a 0.9900
C55 H55b 0.9900
C55 C57 1.554(4)
C56 H56a 0.9800
C56 H56b 0.9800
C56 H56c 0.9800
C56 C59 1.542(4)
C57 H57a 0.9900
C57 H57b 0.9900
C57 C58 1.531(4)
C58 C59 1.551(4)
C59 C60 1.546(4)
C60 H60a 0.9800
C60 H60b 0.9800
C60 H60c 0.9800
C62 H62 1.0000
C62 C63 1.547(4)
C62 C68 1.559(4)
C62 B3 1.563(4)
C63 H63a 0.9900
C63 H63b 0.9900
C63 C64 1.519(5)
C64 H64a 0.9900
C64 H64b 0.9900
C64 C65 1.518(5)
C65 H65a 0.9900
C65 H65b 0.9900
C65 C66 1.547(5)
C66 H66 1.0000
C66 C67 1.556(4)
C66 B3 1.553(5)
C67 H67a 0.9900
C67 H67b 0.9900
C67 C69 1.532(5)
C68 H68a 0.9900
C68 H68b 0.9900
C68 C69 1.536(5)
C69 H69a 0.9900
C69 H69b 0.9900
N3 C70 1.335(3)
N3 C71 1.474(3)
N3 C75 1.517(3)
N4 C70 1.329(3)
N4 C73 1.463(4)
N4 C78 1.482(3)
C31 H31a 0.9800
C31 H31b 0.9800
C31 H31c 0.9800
C31 C75 1.520(4)
C70 B4 1.607(4)
C71 H71a 0.9900
C71 H71b 0.9900
C71 C72 1.522(5)
C72 H72a 0.9800
C72 H72b 0.9800
C72 H72c 0.9800
C73 H73a 0.9900
C73 H73b 0.9900
C73 C74 1.515(4)
C74 H74a 0.9800
C74 H74b 0.9800
C74 H74c 0.9800
C75 C76 1.523(4)
C75 C77 1.555(4)
C76 H76a 0.9900
C76 H76b 0.9900
C76 C79 1.548(4)
C77 C78 1.526(4)
C77 C80 1.534(4)
C77 C139 1.546(4)
C78 H78 1.0000
C78 C79 1.531(4)
C79 H79a 0.9900
C79 H79b 0.9900
C80 H80a 0.9800
C80 H80b 0.9800
C80 H80c 0.9800
C139 H13a 0.9800
C139 H13b 0.9800
C139 H13c 0.9800
C140 H140 1.0000
C140 C141 1.556(4)
C140 C145 1.555(4)
C140 B4 1.556(4)
C141 H14a 0.9900
C141 H14b 0.9900
C141 C143 1.522(5)
C143 H14c 0.9900
C143 H14d 0.9900
C143 C144 1.522(5)
C144 H14e 0.9900
C144 H14f 0.9900
C144 C148 1.562(5)
C145 H14g 0.9900
C145 H14h 0.9900
C145 C146 1.520(5)
C146 H14i 0.9900
C146 H14j 0.9900
C146 C147 1.514(5)
C147 H14k 0.9900
C147 H14l 0.9900
C147 C148 1.557(4)
C148 H148 1.0000
C148 B4 1.560(5)
F0aa C34 1.345(3)
F1aa C32 1.357(3)
F21 C26 1.357(3)
F22 C27 1.362(4)
F23 C28 1.344(3)
F24 C29 1.355(3)
F25 C30 1.347(3)
F26 C38 1.354(3)
F27 C39 1.347(3)
F28 C40 1.351(3)
F29 C41 1.347(3)
F30 C42 1.353(3)
F32 C33 1.345(3)
F34 C35 1.352(3)
F35 C36 1.356(3)
F36 C44 1.365(3)
F37 C45 1.348(3)
F38 C46 1.331(3)
F39 C47 1.354(3)
F40 C48 1.360(3)
C0aa C32 1.385(4)
C0aa C36 1.383(4)
C0aa B2 1.656(4)
C25 C26 1.371(4)
C25 C30 1.408(4)
C25 B2 1.654(4)
C26 C27 1.382(4)
C27 C28 1.378(4)
C28 C29 1.364(5)
C29 C30 1.375(4)
C32 C33 1.385(3)
C33 C34 1.376(4)
C34 C35 1.357(4)
C35 C36 1.387(4)
C37 C38 1.391(4)
C37 C42 1.401(3)
C37 B2 1.656(4)
C38 C39 1.390(4)
C39 C40 1.371(4)
C40 C41 1.371(4)
C41 C42 1.376(4)
C43 C44 1.382(4)
C43 C48 1.388(4)
C43 B2 1.656(4)
C44 C45 1.385(4)
C45 C46 1.375(4)
C46 C47 1.379(4)
C47 C48 1.374(4)
F1 C2 1.350(3)
F2 C3 1.332(3)
F3 C4 1.338(3)
F4 C5 1.354(3)
F5 C6 1.359(3)
F6 C8 1.345(4)
F7 C9 1.348(4)
F8 C10 1.354(4)
F9 C11 1.336(4)
F10 C12 1.357(3)
F11 C13 1.353(3)
F12 C14 1.348(3)
F13 C15 1.343(3)
F14 C16 1.346(3)
F15 C17 1.354(3)
F16 C20 1.353(3)
F17 C21 1.344(3)
F18 C22 1.352(3)
F19 C23 1.345(3)
F20 C24 1.356(3)
C1 C2 1.393(4)
C1 C6 1.379(4)
C1 B1 1.660(4)
C2 C3 1.377(4)
C3 C4 1.365(4)
C4 C5 1.378(4)
C5 C6 1.390(4)
C7 C8 1.404(4)
C7 C12 1.373(4)
C7 B1 1.653(4)
C8 C9 1.377(5)
C9 C10 1.362(5)
C10 C11 1.362(5)
C11 C12 1.402(5)
C13 C14 1.397(4)
C13 C18 1.385(4)
C14 C15 1.365(4)
C15 C16 1.377(4)
C16 C17 1.385(4)
C17 C18 1.388(4)
C18 B1 1.668(4)
C19 C20 1.391(4)
C19 C24 1.402(4)
C19 B1 1.647(4)
C20 C21 1.385(4)
C21 C22 1.371(4)
C22 C23 1.384(4)
C23 C24 1.359(4)
